data_9007764
loop_
_publ_author_name
'Effenberger, H.'

_publ_section_title
;
 Structural refinement of low-temperature copper(II) pyrophosphate
;
_journal_name_full 'Acta Crystallographica, Section C'
_journal_page_first 691
_journal_page_last 692
_journal_paper_doi 10.1107/S0108270189006463
_journal_volume 46
_journal_year 1990
_chemical_formula_structural Cu2P2O7
_chemical_formula_sum 'Cu2 O7 P2'
_space_group_IT_number 15
_symmetry_space_group_name_Hall '-C 2yc'
_symmetry_space_group_name_H-M 'C 1 2/c 1'
_cell_angle_alpha 90
_cell_angle_beta 109.62
_cell_angle_gamma 90
_cell_length_a 6.895
_cell_length_b 8.113
_cell_length_c 9.164
_cell_formula_units_Z 4
_cell_volume 482.863
_database_code_amcsd 0010124
_exptl_crystal_density_diffrn 4.141
_cod_original_formula_sum 'Cu2 P2 O7'
_cod_database_code 9007764
_amcsd_formula_title Cu2P2O7

loop_
_space_group_symop_operation_xyz
x,y,z
1/2+x,1/2+y,z
x,-y,1/2+z
1/2+x,1/2-y,1/2+z
-x,y,1/2-z
1/2-x,1/2+y,1/2-z
-x,-y,-z
1/2-x,1/2-y,-z

loop_
_atom_site_label
_atom_site_fract_x
_atom_site_fract_y
_atom_site_fract_z
_atom_site_U_iso_or_equiv
Cu -0.01814 0.31288 0.50706 0.01030
P 0.19754 0.00750 0.20566 0.00750
O1 0.00000 0.04660 0.25000 0.02600
O2 0.37570 0.00020 0.36140 0.00930
O3c 0.22080 0.15590 0.11280 0.01120
O3t 0.17850 -0.15080 0.11790 0.01620

loop_
_cod_related_entry_id
_cod_related_entry_database
_cod_related_entry_code
1 AMCSD 0010124
